data_7039112
loop_
_publ_author_name
'Marmier, Mathieu'
'Cecot, Giacomo'
'Curchod, Basile F. E.'
'Pattison, Philip'
'Solari, Euro'
'Scopelliti, Rosario'
'Severin, Kay'

_publ_section_title
;
 Surface functionalization of dinuclear clathrochelates via Pd-catalyzed
 cross-coupling reactions: facile synthesis of polypyridyl metalloligands.
;
_journal_issue 20
_journal_name_full 'Dalton transactions (Cambridge, England : 2003)'
_journal_page_first 8422
_journal_page_last 8427
_journal_paper_doi 10.1039/c6dt01288d
_journal_volume 45
_journal_year 2016
_chemical_formula_moiety 'C49 H32 B2 N11 O9 Zn2, C8 H20 N'
_chemical_formula_sum 'C57 H52 B2 N12 O9 Zn2'
_chemical_formula_weight 1201.46
_space_group_crystal_system orthorhombic
_space_group_IT_number 20
_space_group_name_Hall 'C 2c 2'
_space_group_name_H-M_alt 'C 2 2 21'
_symmetry_space_group_name_Hall 'C 2c 2'
_symmetry_space_group_name_H-M 'C 2 2 21'
_atom_sites_solution_hydrogens geom
_atom_sites_solution_primary direct
_atom_sites_solution_secondary difmap
_audit_creation_date 2015-12-02
_audit_creation_method
;
Olex2 1.2
(compiled 2015.09.30 svn.r3233 for OlexSys, GUI svn.r5103)
;
_audit_update_record
;
2016-02-15 deposited with the CCDC.
2016-04-18 downloaded from the CCDC.
;
_cell_angle_alpha 90
_cell_angle_beta 90
_cell_angle_gamma 90
_cell_formula_units_Z 4
_cell_length_a 16.9652(2)
_cell_length_b 25.8649(2)
_cell_length_c 14.10590(10)
_cell_measurement_reflns_used 10973
_cell_measurement_temperature 100(2)
_cell_measurement_theta_max 26.8550
_cell_measurement_theta_min 1.9910
_cell_volume 6189.71(10)
_computing_cell_refinement
;
CrysAlisPro, Agilent Technologies,
Version 1.171.37.35 (release 13-08-2014 CrysAlis171 .NET)
(compiled Aug 13 2014,18:06:01)
;
_computing_data_collection
;
CrysAlisPro, Agilent Technologies,
Version 1.171.37.35 (release 13-08-2014 CrysAlis171 .NET)
(compiled Aug 13 2014,18:06:01)
;
_computing_data_reduction
;
CrysAlisPro, Agilent Technologies,
Version 1.171.37.35 (release 13-08-2014 CrysAlis171 .NET)
(compiled Aug 13 2014,18:06:01)
;
_computing_molecular_graphics 'Olex2 (Dolomanov et al., 2009)'
_computing_publication_material 'Olex2 (Dolomanov et al., 2009)'
_computing_structure_refinement 'ShelXL (Sheldrick, 2015)'
_computing_structure_solution 'SIR2004 (Burla et al., 2007)'
_diffrn_ambient_temperature 100(2)
_diffrn_detector 'Dectris Pilatus 2M'
_diffrn_measured_fraction_theta_full 0.995
_diffrn_measured_fraction_theta_max 0.972
_diffrn_measurement_device 'abstract diffractometer'
_diffrn_measurement_device_type 'dectris-CrysAlisPro-abstract goniometer imported dectris images'
_diffrn_measurement_method '\p scans'
_diffrn_radiation_monochromator synchrotron
_diffrn_radiation_probe x-ray
_diffrn_radiation_type synchrotron
_diffrn_radiation_wavelength 0.69791
_diffrn_reflns_av_R_equivalents 0.0536
_diffrn_reflns_av_unetI/netI 0.0207
_diffrn_reflns_Laue_measured_fraction_full 0.995
_diffrn_reflns_Laue_measured_fraction_max 0.972
_diffrn_reflns_limit_h_max 20
_diffrn_reflns_limit_h_min -21
_diffrn_reflns_limit_k_max 33
_diffrn_reflns_limit_k_min -33
_diffrn_reflns_limit_l_max 17
_diffrn_reflns_limit_l_min -18
_diffrn_reflns_number 46615
_diffrn_reflns_point_group_measured_fraction_full 0.993
_diffrn_reflns_point_group_measured_fraction_max 0.956
_diffrn_reflns_theta_full 24.755
_diffrn_reflns_theta_max 26.822
_diffrn_reflns_theta_min 1.546
_diffrn_source synchrotron
_exptl_absorpt_coefficient_mu 0.800
_exptl_absorpt_correction_T_max 1.00000
_exptl_absorpt_correction_T_min 0.69290
_exptl_absorpt_correction_type multi-scan
_exptl_absorpt_process_details 'R. H. Blessing, Acta Cryst. A, 1995, 51, 33-38'
_exptl_crystal_colour 'light yellow'
_exptl_crystal_colour_modifier light
_exptl_crystal_colour_primary yellow
_exptl_crystal_density_diffrn 1.289
_exptl_crystal_description prism
_exptl_crystal_F_000 2480
_exptl_crystal_size_max 0.5
_exptl_crystal_size_mid 0.15
_exptl_crystal_size_min 0.15
_refine_diff_density_max 0.322
_refine_diff_density_min -0.344
_refine_diff_density_rms 0.068
_refine_ls_abs_structure_details
;
 Flack x determined using 2953 quotients [(I+)-(I-)]/[(I+)+(I-)]
 (Parsons, Flack and Wagner, Acta Cryst. B69 (2013) 249-259).
;
_refine_ls_abs_structure_Flack 0.051(4)
_refine_ls_extinction_coef 0.0041(3)
_refine_ls_extinction_expression Fc^*^=kFc[1+0.001xFc^2^\l^3^/sin(2\q)]^-1/4^
_refine_ls_extinction_method 'SHELXL-2014/7 (Sheldrick 2014'
_refine_ls_goodness_of_fit_ref 1.081
_refine_ls_hydrogen_treatment constr
_refine_ls_matrix_type full
_refine_ls_number_parameters 376
_refine_ls_number_reflns 6700
_refine_ls_number_restraints 0
_refine_ls_restrained_S_all 1.081
_refine_ls_R_factor_all 0.0293
_refine_ls_R_factor_gt 0.0293
_refine_ls_shift/su_max 0.001
_refine_ls_shift/su_mean 0.000
_refine_ls_structure_factor_coef Fsqd
_refine_ls_weighting_details 'w=1/[\s^2^(Fo^2^)+(0.0543P)^2^+3.1273P] where P=(Fo^2^+2Fc^2^)/3'
_refine_ls_weighting_scheme calc
_refine_ls_wR_factor_gt 0.0819
_refine_ls_wR_factor_ref 0.0819
_reflns_Friedel_coverage 0.794
_reflns_Friedel_fraction_full 0.990
_reflns_Friedel_fraction_max 0.936
_reflns_number_gt 6698
_reflns_number_total 6700
_reflns_threshold_expression 'I > 2\s(I)'
_cod_data_source_file c6dt01288d2.cif
_cod_data_source_block mm637j1
_cod_depositor_comments
;
The following automatic conversions were performed:

'_atom_sites_solution_primary' value 'Direct' changed to 'direct'
according to
/usr/data/users/saulius/crontab/automatic-downloads/rss-feeds/RSC/lib/dictionaries/cif_core.dic
dictionary named 'cif_core.dic' version 2.4.2 from 2011-04-26.

'_atom_sites_solution_secondary' value 'Difmap' changed to 'difmap'
according to
/usr/data/users/saulius/crontab/automatic-downloads/rss-feeds/RSC/lib/dictionaries/cif_core.dic
dictionary named 'cif_core.dic' version 2.4.2 from 2011-04-26.

Automatic conversion script
Id: cif_fix_values 4268 2015-11-12 08:31:59Z antanas 

 Adding full bibliography for 7039111--7039113.cif.
;
_cod_database_code 7039112
_shelx_space_group_comment
;
The symmetry employed for this shelxl refinement is uniquely defined
by the following loop, which should always be used as a source of
symmetry information in preference to the above space-group names.
They are only intended as comments.
;
_shelx_estimated_absorpt_t_max 0.889
_shelx_estimated_absorpt_t_min 0.691
_olex2_refinement_description
;
1. Fixed Uiso
 At 1.2 times of:
  All C(H) groups, All C(H,H) groups
 At 1.5 times of:
  All C(H,H,H) groups
2.a Secondary CH2 refined with riding coordinates:
 C012(H01A,H01B), C017(H01F,H01G)
2.b Aromatic/amide H refined with riding coordinates:
 C00D(H00D), C00E(H00E), C00I(H00I), C00K(H00K), C00M(H00M), C00N(H00N),
 C00O(H00O), C00R(H00R), C00U(H00U), C00V(H00V), C00X(H00X), C00Y(H00Y),
 C00Z(H00Z), C011(H011), C013(H013), C016(H016)
2.c Idealised Me refined as rotating group:
 C014(H01C,H01D,H01E), C019(H01H,H01I,H01J)
;
_shelx_shelxl_version_number 2014/7
_olex2_submission_special_instructions 'No special instructions were received'

loop_
_space_group_symop_operation_xyz
'x, y, z'
'-x, -y, z+1/2'
'-x, y, -z+1/2'
'x, -y, -z'
'x+1/2, y+1/2, z'
'-x+1/2, -y+1/2, z+1/2'
'-x+1/2, y+1/2, -z+1/2'
'x+1/2, -y+1/2, -z'

loop_
_atom_site_label
_atom_site_type_symbol
_atom_site_fract_x
_atom_site_fract_y
_atom_site_fract_z
_atom_site_U_iso_or_equiv
_atom_site_adp_type
_atom_site_occupancy
_atom_site_site_symmetry_order
_atom_site_calc_flag
_atom_site_refinement_flags_posn
_atom_site_refinement_flags_adp
_atom_site_refinement_flags_occupancy
Zn01 Zn 0.69683(2) 0.46018(2) 0.07552(2) 0.02144(10) Uani 1 1 d . . .
O10 O 0.74290(13) 0.42562(7) 0.26972(12) 0.0310(4) Uani 1 1 d . . .
O12 O 0.61298(11) 0.39217(7) 0.21820(13) 0.0285(4) Uani 1 1 d . . .
O11 O 0.73444(12) 0.35338(7) 0.15689(12) 0.0280(4) Uani 1 1 d . . .
N83 N 0.59853(13) 0.42764(8) 0.14518(14) 0.0242(4) Uani 1 1 d . . .
N85 N 0.74764(14) 0.46820(8) 0.20873(15) 0.0262(4) Uani 1 1 d . . .
O0AA O 0.73945(16) 0.46219(8) -0.05987(14) 0.0427(5) Uani 1 1 d . . .
N84 N 0.74155(13) 0.38305(8) 0.07420(16) 0.0262(4) Uani 1 1 d . . .
O1AA O 0.60864(17) 0.5000 0.0000 0.0442(8) Uani 1 2 d S T P
N99 N 0.1113(2) 0.5000 0.0000 0.0574(13) Uani 1 2 d S T P
C00B C 0.3639(2) 0.5000 0.0000 0.0271(7) Uani 1 2 d S T P
C00C C 0.48816(15) 0.46776(9) 0.06235(18) 0.0266(5) Uani 1 1 d . . .
C00D C 0.52420(16) 0.43300(10) 0.13118(17) 0.0265(5) Uani 1 1 d . . .
H00D H 0.4898 0.4126 0.1689 0.032 Uiso 1 1 calc R . .
C00E C 0.40556(15) 0.46810(10) 0.06079(18) 0.0282(5) Uani 1 1 d . . .
H00E H 0.3775 0.4459 0.1025 0.034 Uiso 1 1 calc R . .
N00F N 0.5000 0.63063(15) 0.2500 0.0445(9) Uani 1 2 d S T P
N1 N 0.96112(15) 0.74680(10) 0.4369(2) 0.0399(6) Uani 1 1 d . . .
N2 N 0.70931(18) 0.28093(10) 0.49383(19) 0.0434(6) Uani 1 1 d . . .
C00I C 0.78601(17) 0.50490(10) 0.24735(19) 0.0317(6) Uani 1 1 d . . .
H00I H 0.8077 0.4983 0.3083 0.038 Uiso 1 1 calc R . .
C00J C 0.69928(17) 0.34208(9) 0.32737(16) 0.0257(5) Uani 1 1 d . . .
C00K C 0.63273(17) 0.32299(10) 0.37292(19) 0.0286(5) Uani 1 1 d . . .
H00K H 0.5819 0.3303 0.3482 0.034 Uiso 1 1 calc R . .
C00L C 0.89209(18) 0.67871(11) 0.30634(18) 0.0317(6) Uani 1 1 d . . .
C00M C 0.64014(19) 0.29310(11) 0.45479(19) 0.0334(6) Uani 1 1 d . . .
H00M H 0.5934 0.2808 0.4843 0.040 Uiso 1 1 calc R . .
C00N C 0.98113(17) 0.69662(12) 0.4329(2) 0.0401(6) Uani 1 1 d . . .
H00N H 1.0201 0.6845 0.4759 0.048 Uiso 1 1 calc R . .
C00O C 0.77267(17) 0.35705(10) 0.00699(18) 0.0300(5) Uani 1 1 d . . .
H00O H 0.7850 0.3218 0.0191 0.036 Uiso 1 1 calc R . .
C00P C 0.79995(19) 0.55597(10) 0.20738(18) 0.0314(5) Uani 1 1 d . . .
C00Q C 0.79085(17) 0.37737(10) -0.08728(17) 0.0309(5) Uani 1 1 d . . .
C00R C 0.83906(18) 0.59079(11) 0.26611(19) 0.0329(6) Uani 1 1 d . . .
H00R H 0.8570 0.5793 0.3264 0.040 Uiso 1 1 calc R . .
C00S C 0.85270(16) 0.64166(10) 0.23958(19) 0.0306(5) Uani 1 1 d . . .
C00T C 0.5316(2) 0.5000 0.0000 0.0293(7) Uani 1 2 d S T P
C00U C 0.23379(17) 0.45449(15) 0.01313(19) 0.0390(7) Uani 1 1 d . . .
H00U H 0.2604 0.4225 0.0220 0.047 Uiso 1 1 calc R . .
C00V C 0.77144(19) 0.32846(12) 0.3682(2) 0.0387(6) Uani 1 1 d . . .
H00V H 0.8192 0.3399 0.3401 0.046 Uiso 1 1 calc R . .
C00W C 0.2749(2) 0.5000 0.0000 0.0333(8) Uani 1 2 d S T P
C00X C 0.8705(2) 0.73022(12) 0.3099(2) 0.0374(6) Uani 1 1 d . . .
H00X H 0.8311 0.7432 0.2683 0.045 Uiso 1 1 calc R . .
C00Y C 0.82790(18) 0.34312(10) -0.1502(2) 0.0317(6) Uani 1 1 d . . .
H00Y H 0.8363 0.3084 -0.1309 0.038 Uiso 1 1 calc R . .
C00Z C 0.94874(19) 0.66143(12) 0.3702(2) 0.0379(6) Uani 1 1 d . . .
H00Z H 0.9648 0.6262 0.3708 0.045 Uiso 1 1 calc R . .
C010 C 0.77497(18) 0.42903(10) -0.11538(18) 0.0310(6) Uani 1 1 d . . .
C011 C 0.15205(19) 0.45723(19) 0.0129(2) 0.0518(9) Uani 1 1 d . . .
H011 H 0.1235 0.4261 0.0228 0.062 Uiso 1 1 calc R . .
C012 C 0.4706(3) 0.66524(14) 0.3280(3) 0.0539(9) Uani 1 1 d . . .
H01A H 0.4289 0.6878 0.3014 0.065 Uiso 1 1 calc R . .
H01B H 0.5146 0.6879 0.3479 0.065 Uiso 1 1 calc R . .
C013 C 0.90640(19) 0.76262(11) 0.3744(2) 0.0384(6) Uani 1 1 d . . .
H013 H 0.8917 0.7981 0.3746 0.046 Uiso 1 1 calc R . .
C014 C 0.4380(3) 0.63914(17) 0.4151(3) 0.0638(11) Uani 1 1 d . . .
H01C H 0.3889 0.6213 0.3989 0.096 Uiso 1 1 calc GR . .
H01D H 0.4276 0.6651 0.4640 0.096 Uiso 1 1 calc GR . .
H01E H 0.4764 0.6140 0.4389 0.096 Uiso 1 1 calc GR . .
B2 B 0.69720(18) 0.38032(10) 0.23715(18) 0.0242(5) Uani 1 1 d . . .
C016 C 0.7737(2) 0.29803(14) 0.4502(2) 0.0453(8) Uani 1 1 d . . .
H016 H 0.8237 0.2892 0.4759 0.054 Uiso 1 1 calc R . .
C017 C 0.5651(3) 0.59467(17) 0.2861(3) 0.0582(10) Uani 1 1 d . . .
H01F H 0.5423 0.5717 0.3350 0.070 Uiso 1 1 calc R . .
H01G H 0.5826 0.5726 0.2328 0.070 Uiso 1 1 calc R . .
C019 C 0.6350(3) 0.6202(3) 0.3268(4) 0.0879(17) Uani 1 1 d . . .
H01H H 0.6602 0.6417 0.2782 0.132 Uiso 1 1 calc GR . .
H01I H 0.6723 0.5939 0.3488 0.132 Uiso 1 1 calc GR . .
H01J H 0.6189 0.6420 0.3802 0.132 Uiso 1 1 calc GR . .

loop_
_atom_site_aniso_label
_atom_site_aniso_U_11
_atom_site_aniso_U_22
_atom_site_aniso_U_33
_atom_site_aniso_U_23
_atom_site_aniso_U_13
_atom_site_aniso_U_12
Zn01 0.02800(15) 0.02023(14) 0.01609(14) 0.00219(9) 0.00076(10) 0.00063(10)
O10 0.0507(11) 0.0244(8) 0.0180(8) 0.0080(7) -0.0072(8) -0.0071(8)
O12 0.0352(10) 0.0285(8) 0.0219(8) 0.0114(7) 0.0034(7) 0.0052(7)
O11 0.0412(10) 0.0236(8) 0.0191(8) 0.0055(6) 0.0051(7) 0.0049(7)
N83 0.0319(10) 0.0229(9) 0.0178(9) 0.0060(7) 0.0013(8) 0.0034(8)
N85 0.0371(11) 0.0221(10) 0.0194(9) 0.0051(8) -0.0018(8) -0.0021(8)
O0AA 0.0747(15) 0.0277(9) 0.0258(9) 0.0069(8) 0.0194(10) 0.0177(10)
N84 0.0344(10) 0.0252(9) 0.0191(9) 0.0055(8) 0.0016(9) 0.0036(8)
O1AA 0.0264(14) 0.0554(18) 0.0509(19) 0.0354(16) 0.000 0.000
N99 0.0298(19) 0.110(4) 0.033(2) -0.002(2) 0.000 0.000
C00B 0.0270(16) 0.0345(17) 0.0197(15) 0.0016(13) 0.000 0.000
C00C 0.0279(11) 0.0273(11) 0.0247(11) 0.0054(9) -0.0004(9) -0.0003(9)
C00D 0.0327(13) 0.0262(11) 0.0205(11) 0.0060(9) 0.0017(9) -0.0024(9)
C00E 0.0287(12) 0.0313(12) 0.0246(11) 0.0052(9) 0.0037(9) -0.0027(9)
N00F 0.062(2) 0.0419(19) 0.0297(18) 0.000 0.0038(17) 0.000
N1 0.0407(13) 0.0425(13) 0.0363(13) -0.0058(11) -0.0068(10) -0.0105(10)
N2 0.0580(16) 0.0411(13) 0.0311(12) 0.0126(10) -0.0064(12) -0.0059(12)
C00I 0.0462(16) 0.0293(12) 0.0194(11) 0.0051(9) -0.0052(10) -0.0060(11)
C00J 0.0367(13) 0.0207(9) 0.0197(10) 0.0011(8) 0.0000(10) 0.0004(10)
C00K 0.0349(13) 0.0250(11) 0.0258(12) 0.0027(9) 0.0006(10) 0.0014(9)
C00L 0.0426(15) 0.0338(13) 0.0185(11) 0.0025(9) -0.0012(10) -0.0055(11)
C00M 0.0440(14) 0.0317(12) 0.0245(12) 0.0030(10) 0.0012(11) -0.0082(11)
C00N 0.0350(14) 0.0456(15) 0.0395(16) -0.0056(13) -0.0101(13) -0.0046(11)
C00O 0.0421(14) 0.0260(11) 0.0220(11) 0.0042(9) 0.0031(10) 0.0069(10)
C00P 0.0444(14) 0.0271(11) 0.0228(11) 0.0041(9) -0.0061(11) -0.0081(11)
C00Q 0.0450(14) 0.0281(11) 0.0196(11) 0.0022(9) 0.0044(10) 0.0098(10)
C00R 0.0439(15) 0.0342(13) 0.0207(12) 0.0032(10) -0.0065(11) -0.0082(11)
C00S 0.0375(14) 0.0293(12) 0.0249(12) 0.0020(10) -0.0041(10) -0.0085(10)
C00T 0.0271(17) 0.0346(17) 0.0262(17) 0.0096(14) 0.000 0.000
C00U 0.0324(13) 0.0638(19) 0.0207(12) 0.0017(13) -0.0003(10) -0.0101(14)
C00V 0.0382(14) 0.0399(15) 0.0379(16) 0.0144(12) -0.0023(12) -0.0010(12)
C00W 0.038(2) 0.048(2) 0.0135(15) 0.0028(14) 0.000 0.000
C00X 0.0475(16) 0.0359(14) 0.0289(13) 0.0064(11) -0.0085(12) -0.0104(12)
C00Y 0.0422(14) 0.0265(12) 0.0263(12) 0.0045(10) 0.0034(11) 0.0100(10)
C00Z 0.0419(15) 0.0375(14) 0.0342(15) -0.0019(12) -0.0063(12) -0.0026(12)
C010 0.0450(15) 0.0278(12) 0.0204(12) 0.0009(9) 0.0057(10) 0.0100(10)
C011 0.0363(16) 0.093(3) 0.0256(13) 0.0002(17) -0.0006(11) -0.0207(18)
C012 0.081(3) 0.0436(17) 0.0375(18) -0.0043(14) 0.0099(17) 0.0025(17)
C013 0.0479(16) 0.0289(13) 0.0383(15) 0.0021(11) -0.0035(13) -0.0072(12)
C014 0.091(3) 0.065(2) 0.0360(18) -0.0024(17) 0.014(2) 0.000(2)
B2 0.0323(13) 0.0220(10) 0.0182(11) 0.0040(9) 0.0007(11) 0.0046(11)
C016 0.0444(16) 0.0492(17) 0.0423(17) 0.0203(14) -0.0115(13) -0.0038(13)
C017 0.067(2) 0.061(2) 0.046(2) 0.0067(17) 0.0079(18) 0.0075(19)
C019 0.069(3) 0.133(5) 0.062(3) -0.007(3) -0.005(2) 0.009(3)

loop_
_atom_type_symbol
_atom_type_description
_atom_type_scat_dispersion_real
_atom_type_scat_dispersion_imag
_atom_type_scat_source
C C 0.0030 0.0020 'International Tables Vol C Tables 4.2.6.8 and 6.1.1.4'
H H 0.0000 0.0000 'International Tables Vol C Tables 4.2.6.8 and 6.1.1.4'
B B 0.0010 0.0010 'International Tables Vol C Tables 4.2.6.8 and 6.1.1.4'
N N 0.0060 0.0030 'International Tables Vol C Tables 4.2.6.8 and 6.1.1.4'
O O 0.0110 0.0060 'International Tables Vol C Tables 4.2.6.8 and 6.1.1.4'
Zn Zn 0.3210 1.4200 'International Tables Vol C Tables 4.2.6.8 and 6.1.1.4'

loop_
_geom_angle_atom_site_label_1
_geom_angle_atom_site_label_2
_geom_angle_atom_site_label_3
_geom_angle
_geom_angle_site_symmetry_1
_geom_angle_site_symmetry_3
N83 Zn01 Zn01 127.73(6) . 4_565
N83 Zn01 O0AA 133.42(9) . 4_565
N83 Zn01 N84 84.97(8) . .
N85 Zn01 Zn01 125.50(6) . 4_565
N85 Zn01 N83 86.94(9) . .
N85 Zn01 O0AA 81.94(8) . 4_565
N85 Zn01 N84 87.35(9) . .
N85 Zn01 O1AA 134.70(6) . .
O0AA Zn01 Zn01 46.38(6) . 4_565
O0AA Zn01 Zn01 43.57(5) 4_565 4_565
O0AA Zn01 N83 136.48(10) . .
O0AA Zn01 N85 134.11(10) . .
O0AA Zn01 O0AA 76.15(11) . 4_565
O0AA Zn01 N84 83.67(8) . .
O0AA Zn01 O1AA 76.47(8) . .
N84 Zn01 Zn01 130.04(6) . 4_565
N84 Zn01 O0AA 138.94(9) . 4_565
O1AA Zn01 Zn01 45.28(6) . 4_565
O1AA Zn01 N83 82.49(8) . .
O1AA Zn01 O0AA 74.32(8) . 4_565
O1AA Zn01 N84 134.86(7) . .
N85 O10 B2 117.57(18) . .
N83 O12 B2 115.83(18) . .
N84 O11 B2 114.71(17) . .
O12 N83 Zn01 117.72(15) . .
C00D N83 Zn01 131.40(17) . .
C00D N83 O12 110.8(2) . .
O10 N85 Zn01 116.96(15) . .
C00I N85 Zn01 132.33(17) . .
C00I N85 O10 110.7(2) . .
Zn01 O0AA Zn01 90.04(8) . 4_565
C010 O0AA Zn01 135.00(17) . 4_565
C010 O0AA Zn01 134.90(17) . .
O11 N84 Zn01 118.28(15) . .
C00O N84 Zn01 130.23(18) . .
C00O N84 O11 111.43(19) . .
Zn01 O1AA Zn01 89.45(11) . 4_565
C00T O1AA Zn01 135.28(6) . 4_565
C00T O1AA Zn01 135.28(6) . .
C011 N99 C011 116.7(4) . 4_565
C00E C00B C00E 118.5(3) . 4_565
C00E C00B C00W 120.73(17) . .
C00E C00B C00W 120.73(17) 4_565 .
C00E C00C C00D 115.7(2) . .
C00E C00C C00T 120.4(2) . .
C00T C00C C00D 123.9(2) . .
N83 C00D C00C 125.5(2) . .
N83 C00D H00D 117.2 . .
C00C C00D H00D 117.2 . .
C00B C00E C00C 121.6(2) . .
C00B C00E H00E 119.2 . .
C00C C00E H00E 119.2 . .
C012 N00F C012 106.9(4) 3_655 .
C012 N00F C017 111.4(2) . 3_655
C012 N00F C017 111.4(2) 3_655 .
C012 N00F C017 111.0(2) . .
C012 N00F C017 110.9(2) 3_655 3_655
C017 N00F C017 105.2(4) 3_655 .
C00N N1 C013 116.2(3) . .
C016 N2 C00M 117.0(2) . .
N85 C00I H00I 116.8 . .
N85 C00I C00P 126.4(2) . .
C00P C00I H00I 116.8 . .
C00K C00J C00V 115.6(2) . .
C00K C00J B2 124.4(2) . .
C00V C00J B2 119.9(2) . .
C00J C00K H00K 119.8 . .
C00J C00K C00M 120.4(3) . .
C00M C00K H00K 119.8 . .
C00X C00L C00S 121.3(3) . .
C00X C00L C00Z 118.0(3) . .
C00Z C00L C00S 120.6(3) . .
N2 C00M C00K 123.5(3) . .
N2 C00M H00M 118.3 . .
C00K C00M H00M 118.3 . .
N1 C00N H00N 117.9 . .
N1 C00N C00Z 124.2(3) . .
C00Z C00N H00N 117.9 . .
N84 C00O H00O 117.5 . .
N84 C00O C00Q 125.0(2) . .
C00Q C00O H00O 117.5 . .
C00R C00P C00I 115.7(2) . .
C00R C00P C010 120.6(2) . 4_565
C010 C00P C00I 123.6(2) 4_565 .
C00Y C00Q C00O 116.3(2) . .
C00Y C00Q C010 120.2(2) . .
C010 C00Q C00O 123.5(2) . .
C00P C00R H00R 118.9 . .
C00S C00R C00P 122.2(2) . .
C00S C00R H00R 118.9 . .
C00R C00S C00L 120.7(2) . .
C00Y C00S C00L 121.6(2) 4_565 .
C00Y C00S C00R 117.6(2) 4_565 .
O1AA C00T C00C 121.33(16) . .
O1AA C00T C00C 121.33(16) . 4_565
C00C C00T C00C 117.3(3) . 4_565
C00W C00U H00U 121.3 . .
C00W C00U C011 117.4(4) . .
C011 C00U H00U 121.3 . .
C00J C00V H00V 119.8 . .
C00J C00V C016 120.4(3) . .
C016 C00V H00V 119.8 . .
C00U C00W C00B 120.3(2) 4_565 .
C00U C00W C00B 120.3(2) . .
C00U C00W C00U 119.3(4) 4_565 .
C00L C00X H00X 120.2 . .
C013 C00X C00L 119.5(3) . .
C013 C00X H00X 120.2 . .
C00Q C00Y H00Y 118.9 . .
C00S C00Y C00Q 122.1(2) 4_565 .
C00S C00Y H00Y 118.9 4_565 .
C00L C00Z H00Z 120.7 . .
C00N C00Z C00L 118.5(3) . .
C00N C00Z H00Z 120.7 . .
O0AA C010 C00P 120.4(2) . 4_565
O0AA C010 C00Q 122.5(2) . .
C00P C010 C00Q 117.1(2) 4_565 .
N99 C011 C00U 124.6(4) . .
N99 C011 H011 117.7 . .
C00U C011 H011 117.7 . .
N00F C012 H01A 108.1 . .
N00F C012 H01B 108.1 . .
N00F C012 C014 116.8(3) . .
H01A C012 H01B 107.3 . .
C014 C012 H01A 108.1 . .
C014 C012 H01B 108.1 . .
N1 C013 C00X 123.6(3) . .
N1 C013 H013 118.2 . .
C00X C013 H013 118.2 . .
C012 C014 H01C 109.5 . .
C012 C014 H01D 109.5 . .
C012 C014 H01E 109.5 . .
H01C C014 H01D 109.5 . .
H01C C014 H01E 109.5 . .
H01D C014 H01E 109.5 . .
O10 B2 O12 113.4(2) . .
O10 B2 C00J 103.27(19) . .
O12 B2 C00J 106.8(2) . .
O11 B2 O10 112.9(2) . .
O11 B2 O12 111.8(2) . .
O11 B2 C00J 107.90(18) . .
N2 C016 C00V 123.2(3) . .
N2 C016 H016 118.4 . .
C00V C016 H016 118.4 . .
N00F C017 H01F 108.3 . .
N00F C017 H01G 108.3 . .
H01F C017 H01G 107.4 . .
C019 C017 N00F 116.0(4) . .
C019 C017 H01F 108.3 . .
C019 C017 H01G 108.3 . .
C017 C019 H01H 109.5 . .
C017 C019 H01I 109.5 . .
C017 C019 H01J 109.5 . .
H01H C019 H01I 109.5 . .
H01H C019 H01J 109.5 . .
H01I C019 H01J 109.5 . .

loop_
_geom_bond_atom_site_label_1
_geom_bond_atom_site_label_2
_geom_bond_distance
_geom_bond_site_symmetry_2
Zn01 Zn01 2.9634(5) 4_565
Zn01 N83 2.111(2) .
Zn01 N85 2.078(2) .
Zn01 O0AA 2.0427(19) .
Zn01 O0AA 2.146(2) 4_565
Zn01 N84 2.135(2) .
Zn01 O1AA 2.106(2) .
O10 N85 1.400(2) .
O10 B2 1.478(3) .
O12 N83 1.401(2) .
O12 B2 1.486(4) .
O11 N84 1.401(3) .
O11 B2 1.472(3) .
N83 C00D 1.284(3) .
N85 C00I 1.273(3) .
O0AA Zn01 2.145(2) 4_565
O0AA C010 1.308(3) .
N84 C00O 1.277(3) .
O1AA Zn01 2.106(2) 4_565
O1AA C00T 1.306(5) .
N99 C011 1.317(5) .
N99 C011 1.317(5) 4_565
C00B C00E 1.384(3) .
C00B C00E 1.384(3) 4_565
C00B C00W 1.510(6) .
C00C C00D 1.458(3) .
C00C C00E 1.402(3) .
C00C C00T 1.419(3) .
C00D H00D 0.9500 .
C00E H00E 0.9500 .
N00F C012 1.503(4) .
N00F C012 1.503(4) 3_655
N00F C017 1.532(5) 3_655
N00F C017 1.532(5) .
N1 C00N 1.343(4) .
N1 C013 1.344(4) .
N2 C00M 1.334(4) .
N2 C016 1.329(5) .
C00I H00I 0.9500 .
C00I C00P 1.456(3) .
C00J C00K 1.390(4) .
C00J C00V 1.398(4) .
C00J B2 1.612(3) .
C00K H00K 0.9500 .
C00K C00M 1.395(4) .
C00L C00S 1.501(4) .
C00L C00X 1.383(4) .
C00L C00Z 1.391(4) .
C00M H00M 0.9500 .
C00N H00N 0.9500 .
C00N C00Z 1.383(4) .
C00O H00O 0.9500 .
C00O C00Q 1.463(3) .
C00P C00R 1.392(4) .
C00P C010 1.419(3) 4_565
C00Q C00Y 1.402(4) .
C00Q C010 1.420(3) .
C00R H00R 0.9500 .
C00R C00S 1.387(4) .
C00S C00Y 1.387(4) 4_565
C00T C00C 1.419(3) 4_565
C00U H00U 0.9500 .
C00U C00W 1.381(4) .
C00U C011 1.389(4) .
C00V H00V 0.9500 .
C00V C016 1.400(4) .
C00W C00U 1.381(4) 4_565
C00X H00X 0.9500 .
C00X C013 1.378(4) .
C00Y C00S 1.387(4) 4_565
C00Y H00Y 0.9500 .
C00Z H00Z 0.9500 .
C010 C00P 1.419(3) 4_565
C011 H011 0.9500 .
C012 H01A 0.9900 .
C012 H01B 0.9900 .
C012 C014 1.507(5) .
C013 H013 0.9500 .
C014 H01C 0.9800 .
C014 H01D 0.9800 .
C014 H01E 0.9800 .
C016 H016 0.9500 .
C017 H01F 0.9900 .
C017 H01G 0.9900 .
C017 C019 1.473(7) .
C019 H01H 0.9800 .
C019 H01I 0.9800 .
C019 H01J 0.9800 .

loop_
_geom_torsion_atom_site_label_1
_geom_torsion_atom_site_label_2
_geom_torsion_atom_site_label_3
_geom_torsion_atom_site_label_4
_geom_torsion
_geom_torsion_site_symmetry_1
_geom_torsion_site_symmetry_4
Zn01 N83 C00D C00C -4.1(4) . .
Zn01 N85 C00I C00P 5.4(5) . .
Zn01 O0AA C010 C00P -177.7(2) . 4_565
Zn01 O0AA C010 C00P 6.0(5) 4_565 4_565
Zn01 O0AA C010 C00Q -174.5(2) 4_565 .
Zn01 O0AA C010 C00Q 1.8(5) . .
Zn01 N84 C00O C00Q 5.3(5) . .
Zn01 O1AA C00T C00C 0.56(12) . .
Zn01 O1AA C00T C00C -179.44(12) 4_565 .
Zn01 O1AA C00T C00C 0.55(12) 4_565 4_565
Zn01 O1AA C00T C00C -179.44(12) . 4_565
O10 N85 C00I C00P -177.0(3) . .
O12 N83 C00D C00C 178.3(2) . .
O11 N84 C00O C00Q -177.6(3) . .
N83 O12 B2 O10 63.3(3) . .
N83 O12 B2 O11 -65.8(2) . .
N83 O12 B2 C00J 176.35(18) . .
N85 O10 B2 O12 -60.5(3) . .
N85 O10 B2 O11 68.1(3) . .
N85 O10 B2 C00J -175.7(2) . .
N85 C00I C00P C00R 175.7(3) . .
N85 C00I C00P C010 -3.3(5) . 4_565
N84 O11 B2 O10 -62.7(3) . .
N84 O11 B2 O12 66.6(3) . .
N84 O11 B2 C00J -176.2(2) . .
N84 C00O C00Q C00Y 177.5(3) . .
N84 C00O C00Q C010 -0.6(5) . .
C00D C00C C00E C00B 178.8(2) . .
C00D C00C C00T O1AA 0.7(3) . .
C00D C00C C00T C00C -179.3(3) . 4_565
C00E C00B C00E C00C 0.43(17) 4_565 .
C00E C00B C00W C00U -37.16(18) . .
C00E C00B C00W C00U 142.84(18) 4_565 .
C00E C00B C00W C00U 142.84(18) . 4_565
C00E C00B C00W C00U -37.16(18) 4_565 4_565
C00E C00C C00D N83 -178.6(3) . .
C00E C00C C00T O1AA -179.59(17) . .
C00E C00C C00T C00C 0.42(17) . 4_565
N1 C00N C00Z C00L 0.5(5) . .
C00I C00P C00R C00S -176.5(3) . .
C00J C00K C00M N2 -0.2(4) . .
C00J C00V C016 N2 -0.6(6) . .
C00K C00J C00V C016 -0.7(4) . .
C00K C00J B2 O10 122.7(3) . .
C00K C00J B2 O12 2.9(3) . .
C00K C00J B2 O11 -117.5(3) . .
C00L C00X C013 N1 -1.6(5) . .
C00M N2 C016 C00V 1.4(5) . .
C00N N1 C013 C00X 1.1(5) . .
C00O C00Q C00Y C00S -176.0(3) . 4_565
C00O C00Q C010 O0AA -3.0(5) . .
C00O C00Q C010 C00P 176.5(3) . 4_565
C00P C00R C00S C00L 177.4(3) . .
C00P C00R C00S C00Y -1.8(5) . 4_565
C00S C00L C00X C013 178.0(3) . .
C00S C00L C00Z C00N -177.5(3) . .
C00T C00C C00D N83 1.1(4) . .
C00T C00C C00E C00B -0.9(3) . .
C00V C00J C00K C00M 1.1(4) . .
C00V C00J B2 O10 -53.5(3) . .
C00V C00J B2 O12 -173.3(2) . .
C00V C00J B2 O11 66.3(3) . .
C00W C00B C00E C00C -179.57(17) . .
C00W C00U C011 N99 0.8(4) . .
C00X C00L C00S C00R -144.0(3) . .
C00X C00L C00S C00Y 35.3(4) . 4_565
C00X C00L C00Z C00N -0.9(4) . .
C00Y C00Q C010 O0AA 178.9(3) . .
C00Y C00Q C010 C00P -1.6(5) . 4_565
C00Z C00L C00S C00R 32.5(4) . .
C00Z C00L C00S C00Y -148.2(3) . 4_565
C00Z C00L C00X C013 1.4(4) . .
C010 C00P C00R C00S 2.5(5) 4_565 .
C010 C00Q C00Y C00S 2.3(5) . 4_565
C011 N99 C011 C00U -0.4(2) 4_565 .
C011 C00U C00W C00B 179.6(2) . .
C011 C00U C00W C00U -0.4(2) . 4_565
C012 N00F C012 C014 -179.8(5) 3_655 .
C012 N00F C017 C019 -58.3(5) . .
C012 N00F C017 C019 60.7(4) 3_655 .
C013 N1 C00N C00Z -0.6(5) . .
B2 O10 N85 Zn01 -4.5(3) . .
B2 O10 N85 C00I 177.5(2) . .
B2 O12 N83 Zn01 -1.4(3) . .
B2 O12 N83 C00D 176.5(2) . .
B2 O11 N84 Zn01 -1.1(3) . .
B2 O11 N84 C00O -178.6(2) . .
B2 C00J C00K C00M -175.3(2) . .
B2 C00J C00V C016 175.8(3) . .
C016 N2 C00M C00K -1.0(5) . .
C017 N00F C012 C014 58.8(5) 3_655 .
C017 N00F C012 C014 -58.1(5) . .
C017 N00F C017 C019 -179.0(5) 3_655 .
